data_7717600
loop_
_publ_author_name
'L\"uckert, Paula L.'
'Gilmer, Jannik'
'Virovets, Alexander'
'Lerner, Hans-Wolfram'
'Wagner, Matthias'

_publ_section_title
;
 Donor-free 9-aluminafluorenes: molecular structures and reactivity
;
_journal_name_full 'Dalton Transactions'
_journal_paper_doi 10.1039/D4DT03148B
_journal_year 2024
_chemical_formula_moiety 'C40 H48 Al4 Br8'
_chemical_formula_sum 'C40 H48 Al4 Br8'
_chemical_formula_weight 1275.98
_chemical_properties_physical Air-sensitive,Moisture-sensitive
_space_group_crystal_system triclinic
_space_group_IT_number 2
_space_group_name_Hall '-P 1'
_space_group_name_H-M_alt 'P -1'
_atom_sites_solution_hydrogens geom
_atom_sites_solution_primary dual
_atom_sites_solution_secondary difmap
_audit_creation_method SHELXL-2019/3
_audit_update_record
;
2024-10-28 deposited with the CCDC.	2024-12-02 downloaded from the CCDC.
;
_cell_angle_alpha 106.286(6)
_cell_angle_beta 94.576(5)
_cell_angle_gamma 104.445(6)
_cell_formula_units_Z 1
_cell_length_a 10.6406(6)
_cell_length_b 11.0267(8)
_cell_length_c 11.4135(7)
_cell_measurement_reflns_used 3392
_cell_measurement_temperature 173(2)
_cell_measurement_theta_max 27.4040
_cell_measurement_theta_min 3.7480
_cell_volume 1228.53(15)
_computing_cell_refinement 'CrysAlisPro 1.171.42.43a (Rigaku OD, 2022)'
_computing_data_collection 'X-Area (Stoe & Cie, 2001)'
_computing_data_reduction 'CrysAlisPro 1.171.42.43a (Rigaku OD, 2022)'
_computing_publication_material 'IUCr PublCIF online service'
_computing_structure_refinement 'SHELXL-2019/2 (Sheldrick, 2019)'
_computing_structure_solution 'SHELXT (G. M. Sheldrick, 2015)'
_diffrn_ambient_temperature 173(2)
_diffrn_detector 'image plate'
_diffrn_detector_area_resol_mean 6.67
_diffrn_detector_type 'STOE image plate (34 cm diameter)'
_diffrn_measured_fraction_theta_full 0.995
_diffrn_measured_fraction_theta_max 0.994
_diffrn_measurement_device '2-circle goniometer'
_diffrn_measurement_device_type 'STOE IPDS II two-circle-diffractometer'
_diffrn_measurement_method \w
_diffrn_radiation_monochromator mirror
_diffrn_radiation_type MoK\a
_diffrn_radiation_wavelength 0.71073
_diffrn_reflns_av_R_equivalents 0.0691
_diffrn_reflns_av_unetI/netI 0.0883
_diffrn_reflns_Laue_measured_fraction_full 0.995
_diffrn_reflns_Laue_measured_fraction_max 0.994
_diffrn_reflns_limit_h_max 13
_diffrn_reflns_limit_h_min -12
_diffrn_reflns_limit_k_max 14
_diffrn_reflns_limit_k_min -14
_diffrn_reflns_limit_l_max 14
_diffrn_reflns_limit_l_min -14
_diffrn_reflns_number 11856
_diffrn_reflns_point_group_measured_fraction_full 0.995
_diffrn_reflns_point_group_measured_fraction_max 0.994
_diffrn_reflns_theta_full 25.242
_diffrn_reflns_theta_max 27.499
_diffrn_reflns_theta_min 3.678
_diffrn_source 'Genix 3D I\mS microfocus X-ray source'
_exptl_absorpt_coefficient_mu 6.626
_exptl_absorpt_correction_T_max 1.00000
_exptl_absorpt_correction_T_min 0.54949
_exptl_absorpt_correction_type multi-scan
_exptl_absorpt_process_details
;
CrysAlisPro 1.171.42.43a (Rigaku Oxford Diffraction, 2022)
Empirical absorption correction using spherical harmonics,
implemented in SCALE3 ABSPACK scaling algorithm.
;
_exptl_crystal_colour colourless
_exptl_crystal_density_diffrn 1.725
_exptl_crystal_description plate
_exptl_crystal_F_000 620
_exptl_crystal_size_max 0.280
_exptl_crystal_size_mid 0.160
_exptl_crystal_size_min 0.060
_refine_diff_density_max 0.583
_refine_diff_density_min -0.544
_refine_diff_density_rms 0.115
_refine_ls_extinction_method none
_refine_ls_goodness_of_fit_ref 1.022
_refine_ls_hydrogen_treatment constr
_refine_ls_matrix_type full
_refine_ls_number_parameters 271
_refine_ls_number_reflns 5615
_refine_ls_number_restraints 21
_refine_ls_restrained_S_all 1.027
_refine_ls_R_factor_all 0.0696
_refine_ls_R_factor_gt 0.0456
_refine_ls_shift/su_max 0.001
_refine_ls_shift/su_mean 0.000
_refine_ls_structure_factor_coef Fsqd
_refine_ls_weighting_details 'w=1/[\s^2^(Fo^2^)] where P=(Fo^2^+2Fc^2^)/3'
_refine_ls_weighting_scheme calc
_refine_ls_wR_factor_gt 0.0779
_refine_ls_wR_factor_ref 0.0857
_reflns_Friedel_coverage 0.000
_reflns_number_gt 4214
_reflns_number_total 5615
_reflns_threshold_expression 'I > 2\s(I)'
_cod_data_source_file d4dt03148b3.cif
_cod_data_source_block 3_2_wa3277
_cod_database_code 7717600
_shelx_shelxl_version_number 2019/3
_shelx_space_group_comment
;
The symmetry employed for this shelxl refinement is uniquely defined
by the following loop, which should always be used as a source of
symmetry information in preference to the above space-group names.
They are only intended as comments.
;
_shelx_estimated_absorpt_t_min 0.258
_shelx_estimated_absorpt_t_max 0.692

loop_
_space_group_symop_operation_xyz
'x, y, z'
'-x, -y, -z'

loop_
_atom_site_label
_atom_site_type_symbol
_atom_site_fract_x
_atom_site_fract_y
_atom_site_fract_z
_atom_site_U_iso_or_equiv
_atom_site_adp_type
_atom_site_occupancy
_atom_site_site_symmetry_order
_atom_site_calc_flag
_atom_site_refinement_flags_posn
_atom_site_refinement_flags_adp
_atom_site_refinement_flags_occupancy
_atom_site_disorder_assembly
_atom_site_disorder_group
Br1 Br 0.86390(5) 0.83147(5) 0.86578(4) 0.04219(15) Uani 1 1 d . . . . .
Br2 Br 0.60303(4) 0.51268(4) 0.67865(4) 0.03042(12) Uani 1 1 d . . . . .
Br3 Br 0.14595(4) 0.68841(5) 0.33124(4) 0.03988(14) Uani 1 1 d . . . . .
Br4 Br 0.10023(4) 0.39225(4) 0.43260(4) 0.02843(12) Uani 1 1 d . . . . .
Al1 Al 0.74941(12) 0.71978(13) 0.67435(11) 0.0249(3) Uani 1 1 d . . . . .
Al2 Al 0.25963(11) 0.59984(13) 0.44411(11) 0.0245(3) Uani 1 1 d . . . . .
C11 C 0.6767(4) 0.7906(4) 0.5552(4) 0.0239(9) Uani 1 1 d . . . . .
C12 C 0.7474(4) 0.8209(4) 0.4635(4) 0.0257(10) Uani 1 1 d . . . . .
H12 H 0.833901 0.811648 0.465295 0.031 Uiso 1 1 calc R U . . .
C13 C 0.6991(4) 0.8635(4) 0.3702(4) 0.0234(9) Uani 1 1 d . . . . .
C14 C 0.5718(4) 0.8740(4) 0.3685(4) 0.0296(10) Uani 1 1 d . . . . .
H14 H 0.534321 0.901570 0.305748 0.036 Uiso 1 1 calc R U . . .
C15 C 0.4985(4) 0.8445(4) 0.4575(4) 0.0285(10) Uani 1 1 d . . . . .
H15 H 0.411289 0.851711 0.453809 0.034 Uiso 1 1 calc R U . . .
C16 C 0.5492(4) 0.8047(4) 0.5516(4) 0.0242(10) Uani 1 1 d . . . . .
C17 C 0.7841(4) 0.8992(5) 0.2772(4) 0.0327(11) Uani 1 1 d D . . . .
C21 C 0.3422(4) 0.6879(4) 0.6168(4) 0.0234(9) Uani 1 1 d . . . . .
C22 C 0.2777(4) 0.6603(4) 0.7125(4) 0.0246(9) Uani 1 1 d . . . . .
H22 H 0.192071 0.600147 0.691454 0.029 Uiso 1 1 calc R U . . .
C23 C 0.3335(4) 0.7171(4) 0.8383(4) 0.0276(10) Uani 1 1 d . . . . .
C24 C 0.4600(4) 0.8058(4) 0.8644(4) 0.0294(11) Uani 1 1 d . . . . .
H24 H 0.501053 0.847610 0.948179 0.035 Uiso 1 1 calc R U . . .
C25 C 0.5257(4) 0.8337(4) 0.7726(4) 0.0289(11) Uani 1 1 d . . . . .
H25 H 0.611055 0.894461 0.794397 0.035 Uiso 1 1 calc R U . . .
C26 C 0.4705(4) 0.7750(4) 0.6471(4) 0.0233(9) Uani 1 1 d . . . . .
C27 C 0.2638(5) 0.6865(5) 0.9429(4) 0.0350(12) Uani 1 1 d . . . . .
C271 C 0.1257(5) 0.5974(6) 0.8985(5) 0.0600(19) Uani 1 1 d . . . . .
H27A H 0.073880 0.639052 0.855889 0.090 Uiso 1 1 calc R U . . .
H27B H 0.085750 0.581961 0.969380 0.090 Uiso 1 1 calc R U . . .
H27C H 0.127540 0.513176 0.841267 0.090 Uiso 1 1 calc R U . . .
C272 C 0.2593(7) 0.8147(6) 1.0362(5) 0.068(2) Uani 1 1 d . . . . .
H27D H 0.347725 0.876649 1.060368 0.102 Uiso 1 1 calc R U . . .
H27E H 0.227455 0.796443 1.109435 0.102 Uiso 1 1 calc R U . . .
H27F H 0.199800 0.853311 0.998495 0.102 Uiso 1 1 calc R U . . .
C273 C 0.3415(6) 0.6228(7) 1.0105(6) 0.069(2) Uani 1 1 d . . . . .
H27G H 0.334293 0.533523 0.957634 0.103 Uiso 1 1 calc R U . . .
H27H H 0.306707 0.618324 1.086600 0.103 Uiso 1 1 calc R U . . .
H27I H 0.433984 0.674990 1.031170 0.103 Uiso 1 1 calc R U . . .
C17A C 0.9173(8) 0.9910(12) 0.3402(8) 0.076(4) Uani 0.7 1 d D . P A 1
H17A H 0.906625 1.067770 0.402709 0.115 Uiso 0.7 1 calc R U P A 1
H17B H 0.965765 1.020011 0.278865 0.115 Uiso 0.7 1 calc R U P A 1
H17C H 0.966153 0.944920 0.380190 0.115 Uiso 0.7 1 calc R U P A 1
C18A C 0.8068(11) 0.7692(9) 0.1959(8) 0.063(3) Uani 0.7 1 d D . P A 1
H18A H 0.846249 0.728118 0.249209 0.095 Uiso 0.7 1 calc R U P A 1
H18B H 0.865942 0.789299 0.138037 0.095 Uiso 0.7 1 calc R U P A 1
H18C H 0.722398 0.708509 0.149412 0.095 Uiso 0.7 1 calc R U P A 1
C19A C 0.7235(11) 0.9569(9) 0.1917(8) 0.048(3) Uani 0.7 1 d D . P A 1
H19A H 0.639179 0.894968 0.146513 0.071 Uiso 0.7 1 calc R U P A 1
H19B H 0.782491 0.973994 0.132783 0.071 Uiso 0.7 1 calc R U P A 1
H19C H 0.709045 1.039790 0.239551 0.071 Uiso 0.7 1 calc R U P A 1
C17B C 0.843(2) 1.0505(14) 0.327(2) 0.068(7) Uani 0.3 1 d D . P A 2
H17D H 0.771455 1.092432 0.328159 0.102 Uiso 0.3 1 calc R U P A 2
H17E H 0.903230 1.079514 0.273743 0.102 Uiso 0.3 1 calc R U P A 2
H17F H 0.890188 1.075376 0.411383 0.102 Uiso 0.3 1 calc R U P A 2
C18B C 0.8974(19) 0.843(2) 0.263(2) 0.066(6) Uani 0.3 1 d D U P A 2
H18D H 0.947791 0.860887 0.344937 0.099 Uiso 0.3 1 calc R U P A 2
H18E H 0.954188 0.883308 0.212698 0.099 Uiso 0.3 1 calc R U P A 2
H18F H 0.865005 0.747490 0.222736 0.099 Uiso 0.3 1 calc R U P A 2
C19B C 0.705(3) 0.877(3) 0.1545(16) 0.093(13) Uani 0.3 1 d D . P A 2
H19D H 0.657973 0.783567 0.117866 0.140 Uiso 0.3 1 calc R U P A 2
H19E H 0.763715 0.905478 0.099308 0.140 Uiso 0.3 1 calc R U P A 2
H19F H 0.641314 0.928767 0.166222 0.140 Uiso 0.3 1 calc R U P A 2

loop_
_atom_site_aniso_label
_atom_site_aniso_U_11
_atom_site_aniso_U_22
_atom_site_aniso_U_33
_atom_site_aniso_U_23
_atom_site_aniso_U_13
_atom_site_aniso_U_12
Br1 0.0409(3) 0.0548(3) 0.0224(2) 0.0038(2) 0.00039(19) 0.0095(2)
Br2 0.0305(2) 0.0300(3) 0.0344(2) 0.01255(19) 0.01622(18) 0.00877(18)
Br3 0.0350(2) 0.0520(3) 0.0417(3) 0.0273(2) 0.0020(2) 0.0152(2)
Br4 0.02277(19) 0.0335(3) 0.0301(2) 0.01104(18) 0.00835(16) 0.00726(17)
Al1 0.0262(6) 0.0285(7) 0.0199(6) 0.0090(5) 0.0052(5) 0.0056(5)
Al2 0.0243(6) 0.0309(7) 0.0211(6) 0.0104(5) 0.0048(5) 0.0094(5)
C11 0.0274(19) 0.020(2) 0.022(2) 0.0060(17) 0.0015(17) 0.0035(17)
C12 0.0221(18) 0.027(2) 0.028(2) 0.0086(18) 0.0026(17) 0.0063(17)
C13 0.027(2) 0.020(2) 0.023(2) 0.0082(17) 0.0026(17) 0.0042(17)
C14 0.034(2) 0.025(2) 0.030(2) 0.0121(19) 0.0017(19) 0.0063(19)
C15 0.0228(19) 0.022(2) 0.041(2) 0.0104(19) 0.0029(18) 0.0060(17)
C16 0.0225(19) 0.018(2) 0.027(2) 0.0018(17) 0.0029(17) 0.0032(16)
C17 0.037(2) 0.039(3) 0.029(2) 0.017(2) 0.008(2) 0.014(2)
C21 0.0221(18) 0.025(2) 0.024(2) 0.0080(17) 0.0027(16) 0.0078(17)
C22 0.0251(19) 0.024(2) 0.026(2) 0.0108(17) 0.0026(17) 0.0065(17)
C23 0.033(2) 0.026(2) 0.027(2) 0.0099(18) 0.0070(18) 0.0101(18)
C24 0.031(2) 0.031(3) 0.022(2) 0.0042(19) -0.0015(18) 0.0082(19)
C25 0.027(2) 0.026(2) 0.028(2) 0.0015(19) 0.0017(18) 0.0053(18)
C26 0.0262(19) 0.021(2) 0.027(2) 0.0085(17) 0.0077(17) 0.0110(17)
C27 0.042(3) 0.040(3) 0.023(2) 0.013(2) 0.006(2) 0.009(2)
C271 0.050(3) 0.079(5) 0.044(3) 0.024(3) 0.017(3) -0.002(3)
C272 0.100(5) 0.053(4) 0.044(3) 0.007(3) 0.040(3) 0.006(3)
C273 0.079(4) 0.074(5) 0.057(4) 0.039(3) 0.006(3) 0.009(4)
C17A 0.037(4) 0.128(10) 0.058(5) 0.065(6) -0.006(4) -0.024(5)
C18A 0.108(8) 0.070(7) 0.053(5) 0.043(5) 0.051(5) 0.060(6)
C19A 0.062(6) 0.055(6) 0.040(5) 0.024(4) 0.014(5) 0.029(5)
C17B 0.070(14) 0.074(17) 0.082(16) 0.055(13) 0.043(13) 0.014(13)
C18B 0.071(11) 0.089(14) 0.062(12) 0.045(10) 0.052(10) 0.027(10)
C19B 0.051(13) 0.19(4) 0.029(12) 0.042(18) 0.009(11) 0.00(2)

loop_
_atom_type_symbol
_atom_type_description
_atom_type_scat_dispersion_real
_atom_type_scat_dispersion_imag
_atom_type_scat_source
C C 0.0033 0.0016 'International Tables Vol C Tables 4.2.6.8 and 6.1.1.4'
H H 0.0000 0.0000 'International Tables Vol C Tables 4.2.6.8 and 6.1.1.4'
Al Al 0.0645 0.0514 'International Tables Vol C Tables 4.2.6.8 and 6.1.1.4'
Br Br -0.2901 2.4595 'International Tables Vol C Tables 4.2.6.8 and 6.1.1.4'

loop_
_geom_angle_atom_site_label_1
_geom_angle_atom_site_label_2
_geom_angle_atom_site_label_3
_geom_angle
_geom_angle_site_symmetry_1
_geom_angle_site_symmetry_3
_geom_angle_publ_flag
Al2 Br2 Al1 87.86(5) 2_666 . ?
Al2 Br4 Al1 87.02(4) . 2_666 ?
C11 Al1 Br1 127.83(13) . . ?
C11 Al1 Br2 112.69(12) . . ?
Br1 Al1 Br2 108.89(6) . . ?
C11 Al1 Br4 104.53(13) . 2_666 ?
Br1 Al1 Br4 103.97(5) . 2_666 ?
Br2 Al1 Br4 92.13(5) . 2_666 ?
C21 Al2 Br3 124.14(15) . . ?
C21 Al2 Br2 112.64(13) . 2_666 ?
Br3 Al2 Br2 110.83(5) . 2_666 ?
C21 Al2 Br4 108.03(15) . . ?
Br3 Al2 Br4 103.25(5) . . ?
Br2 Al2 Br4 92.55(5) 2_666 . ?
C16 C11 C12 117.3(4) . . ?
C16 C11 Al1 121.9(3) . . ?
C12 C11 Al1 120.7(3) . . ?
C13 C12 C11 124.3(4) . . ?
C13 C12 H12 117.9 . . ?
C11 C12 H12 117.9 . . ?
C14 C13 C12 116.7(4) . . ?
C14 C13 C17 122.4(4) . . ?
C12 C13 C17 120.9(4) . . ?
C13 C14 C15 120.8(4) . . ?
C13 C14 H14 119.6 . . ?
C15 C14 H14 119.6 . . ?
C16 C15 C14 121.8(4) . . ?
C16 C15 H15 119.1 . . ?
C14 C15 H15 119.1 . . ?
C15 C16 C11 119.1(4) . . ?
C15 C16 C26 121.3(4) . . ?
C11 C16 C26 119.5(4) . . ?
C18B C17 C19B 111.9(15) . . ?
C19A C17 C17A 109.2(7) . . ?
C18B C17 C13 115.8(9) . . ?
C19A C17 C13 114.4(6) . . ?
C19B C17 C13 112.7(12) . . ?
C17A C17 C13 111.5(5) . . ?
C18B C17 C17B 106.5(13) . . ?
C19B C17 C17B 103.4(17) . . ?
C13 C17 C17B 105.3(8) . . ?
C19A C17 C18A 107.2(5) . . ?
C17A C17 C18A 107.0(7) . . ?
C13 C17 C18A 107.2(5) . . ?
C22 C21 C26 118.7(3) . . ?
C22 C21 Al2 120.5(3) . . ?
C26 C21 Al2 120.7(3) . . ?
C21 C22 C23 123.3(4) . . ?
C21 C22 H22 118.4 . . ?
C23 C22 H22 118.4 . . ?
C24 C23 C22 116.1(4) . . ?
C24 C23 C27 120.5(4) . . ?
C22 C23 C27 123.4(4) . . ?
C25 C24 C23 121.8(4) . . ?
C25 C24 H24 119.1 . . ?
C23 C24 H24 119.1 . . ?
C24 C25 C26 121.8(4) . . ?
C24 C25 H25 119.1 . . ?
C26 C25 H25 119.1 . . ?
C25 C26 C21 118.2(4) . . ?
C25 C26 C16 119.2(3) . . ?
C21 C26 C16 122.5(3) . . ?
C273 C27 C271 108.9(5) . . ?
C273 C27 C23 109.3(4) . . ?
C271 C27 C23 113.1(4) . . ?
C273 C27 C272 107.1(5) . . ?
C271 C27 C272 108.6(5) . . ?
C23 C27 C272 109.5(5) . . ?
C27 C271 H27A 109.5 . . ?
C27 C271 H27B 109.5 . . ?
H27A C271 H27B 109.5 . . ?
C27 C271 H27C 109.5 . . ?
H27A C271 H27C 109.5 . . ?
H27B C271 H27C 109.5 . . ?
C27 C272 H27D 109.5 . . ?
C27 C272 H27E 109.5 . . ?
H27D C272 H27E 109.5 . . ?
C27 C272 H27F 109.5 . . ?
H27D C272 H27F 109.5 . . ?
H27E C272 H27F 109.5 . . ?
C27 C273 H27G 109.5 . . ?
C27 C273 H27H 109.5 . . ?
H27G C273 H27H 109.5 . . ?
C27 C273 H27I 109.5 . . ?
H27G C273 H27I 109.5 . . ?
H27H C273 H27I 109.5 . . ?
C17 C17A H17A 109.5 . . ?
C17 C17A H17B 109.5 . . ?
H17A C17A H17B 109.5 . . ?
C17 C17A H17C 109.5 . . ?
H17A C17A H17C 109.5 . . ?
H17B C17A H17C 109.5 . . ?
C17 C18A H18A 109.5 . . ?
C17 C18A H18B 109.5 . . ?
H18A C18A H18B 109.5 . . ?
C17 C18A H18C 109.5 . . ?
H18A C18A H18C 109.5 . . ?
H18B C18A H18C 109.5 . . ?
C17 C19A H19A 109.5 . . ?
C17 C19A H19B 109.5 . . ?
H19A C19A H19B 109.5 . . ?
C17 C19A H19C 109.5 . . ?
H19A C19A H19C 109.5 . . ?
H19B C19A H19C 109.5 . . ?
C17 C17B H17D 109.5 . . ?
C17 C17B H17E 109.5 . . ?
H17D C17B H17E 109.5 . . ?
C17 C17B H17F 109.5 . . ?
H17D C17B H17F 109.5 . . ?
H17E C17B H17F 109.5 . . ?
C17 C18B H18D 109.5 . . ?
C17 C18B H18E 109.5 . . ?
H18D C18B H18E 109.5 . . ?
C17 C18B H18F 109.5 . . ?
H18D C18B H18F 109.5 . . ?
H18E C18B H18F 109.5 . . ?
C17 C19B H19D 109.5 . . ?
C17 C19B H19E 109.5 . . ?
H19D C19B H19E 109.5 . . ?
C17 C19B H19F 109.5 . . ?
H19D C19B H19F 109.5 . . ?
H19E C19B H19F 109.5 . . ?

loop_
_geom_bond_atom_site_label_1
_geom_bond_atom_site_label_2
_geom_bond_distance
_geom_bond_site_symmetry_2
_geom_bond_publ_flag
Br1 Al1 2.2566(12) . ?
Br2 Al2 2.4278(13) 2_666 ?
Br2 Al1 2.4380(14) . ?
Br3 Al2 2.2634(15) . ?
Br4 Al2 2.4480(14) . ?
Br4 Al1 2.4551(13) 2_666 ?
Al1 C11 1.945(5) . ?
Al2 C21 1.956(4) . ?
C11 C16 1.402(6) . ?
C11 C12 1.404(6) . ?
C12 C13 1.390(6) . ?
C12 H12 0.9500 . ?
C13 C14 1.387(6) . ?
C13 C17 1.520(6) . ?
C14 C15 1.390(6) . ?
C14 H14 0.9500 . ?
C15 C16 1.388(7) . ?
C15 H15 0.9500 . ?
C16 C26 1.485(6) . ?
C17 C18B 1.488(13) . ?
C17 C19A 1.492(9) . ?
C17 C19B 1.499(14) . ?
C17 C17A 1.505(7) . ?
C17 C17B 1.545(13) . ?
C17 C18A 1.561(8) . ?
C21 C22 1.399(6) . ?
C21 C26 1.410(5) . ?
C22 C23 1.408(5) . ?
C22 H22 0.9500 . ?
C23 C24 1.405(6) . ?
C23 C27 1.527(6) . ?
C24 C25 1.368(6) . ?
C24 H24 0.9500 . ?
C25 C26 1.404(5) . ?
C25 H25 0.9500 . ?
C27 C273 1.504(8) . ?
C27 C271 1.504(6) . ?
C27 C272 1.527(7) . ?
C271 H27A 0.9800 . ?
C271 H27B 0.9800 . ?
C271 H27C 0.9800 . ?
C272 H27D 0.9800 . ?
C272 H27E 0.9800 . ?
C272 H27F 0.9800 . ?
C273 H27G 0.9800 . ?
C273 H27H 0.9800 . ?
C273 H27I 0.9800 . ?
C17A H17A 0.9800 . ?
C17A H17B 0.9800 . ?
C17A H17C 0.9800 . ?
C18A H18A 0.9800 . ?
C18A H18B 0.9800 . ?
C18A H18C 0.9800 . ?
C19A H19A 0.9800 . ?
C19A H19B 0.9800 . ?
C19A H19C 0.9800 . ?
C17B H17D 0.9800 . ?
C17B H17E 0.9800 . ?
C17B H17F 0.9800 . ?
C18B H18D 0.9800 . ?
C18B H18E 0.9800 . ?
C18B H18F 0.9800 . ?
C19B H19D 0.9800 . ?
C19B H19E 0.9800 . ?
C19B H19F 0.9800 . ?

loop_
_geom_torsion_atom_site_label_1
_geom_torsion_atom_site_label_2
_geom_torsion_atom_site_label_3
_geom_torsion_atom_site_label_4
_geom_torsion
_geom_torsion_site_symmetry_1
_geom_torsion_site_symmetry_2
_geom_torsion_site_symmetry_3
_geom_torsion_site_symmetry_4
_geom_torsion_publ_flag
C16 C11 C12 C13 0.0(6) . . . . ?
Al1 C11 C12 C13 175.6(3) . . . . ?
C11 C12 C13 C14 -1.1(6) . . . . ?
C11 C12 C13 C17 177.7(4) . . . . ?
C12 C13 C14 C15 0.9(6) . . . . ?
C17 C13 C14 C15 -177.9(4) . . . . ?
C13 C14 C15 C16 0.5(6) . . . . ?
C14 C15 C16 C11 -1.7(6) . . . . ?
C14 C15 C16 C26 179.2(4) . . . . ?
C12 C11 C16 C15 1.4(6) . . . . ?
Al1 C11 C16 C15 -174.2(3) . . . . ?
C12 C11 C16 C26 -179.5(3) . . . . ?
Al1 C11 C16 C26 4.9(5) . . . . ?
C14 C13 C17 C18B -160.5(12) . . . . ?
C12 C13 C17 C18B 20.7(13) . . . . ?
C14 C13 C17 C19A 5.1(7) . . . . ?
C12 C13 C17 C19A -173.7(5) . . . . ?
C14 C13 C17 C19B -29.9(15) . . . . ?
C12 C13 C17 C19B 151.4(15) . . . . ?
C14 C13 C17 C17A 129.6(7) . . . . ?
C12 C13 C17 C17A -49.2(8) . . . . ?
C14 C13 C17 C17B 82.1(11) . . . . ?
C12 C13 C17 C17B -96.6(12) . . . . ?
C14 C13 C17 C18A -113.6(6) . . . . ?
C12 C13 C17 C18A 67.6(6) . . . . ?
C26 C21 C22 C23 1.2(7) . . . . ?
Al2 C21 C22 C23 178.0(4) . . . . ?
C21 C22 C23 C24 0.3(7) . . . . ?
C21 C22 C23 C27 -179.5(5) . . . . ?
C22 C23 C24 C25 -0.9(7) . . . . ?
C27 C23 C24 C25 179.0(5) . . . . ?
C23 C24 C25 C26 -0.1(8) . . . . ?
C24 C25 C26 C21 1.7(7) . . . . ?
C24 C25 C26 C16 -177.2(5) . . . . ?
C22 C21 C26 C25 -2.2(7) . . . . ?
Al2 C21 C26 C25 -178.9(3) . . . . ?
C22 C21 C26 C16 176.7(4) . . . . ?
Al2 C21 C26 C16 0.0(6) . . . . ?
C15 C16 C26 C25 -129.4(4) . . . . ?
C11 C16 C26 C25 51.5(6) . . . . ?
C15 C16 C26 C21 51.7(6) . . . . ?
C11 C16 C26 C21 -127.4(4) . . . . ?
C24 C23 C27 C273 -62.6(6) . . . . ?
C22 C23 C27 C273 117.2(5) . . . . ?
C24 C23 C27 C271 175.8(5) . . . . ?
C22 C23 C27 C271 -4.4(7) . . . . ?
C24 C23 C27 C272 54.4(6) . . . . ?
C22 C23 C27 C272 -125.7(5) . . . . ?
